data_4322955
loop_
_publ_author_name
'Kjeld J. C. van Bommel'
'Willem Verboom'
'Huub Kooijman'
'Anthony L. Spek'
'David N. Reinhoudt'

_publ_contact_author_address
;
    Bijvoet Center for Biomolecular Research
    Department of Crystal and Structural Chemistry
    Utrecht University
    Padualaan 8
    3584 CH Utrecht
    The Netherlands
;
_publ_contact_author_email spea@xray.chem.ruu.nl
_publ_contact_author_fax '+31 30 2533940'
_publ_contact_author_name '   Dr. A.L. Spek'
_publ_contact_author_phone '+31 30 2532538'
_publ_section_title
;
 Rhenium(V)-Salen Complexes: Configurational Control and Ligand Exchange
;
_journal_name_full 'Inorganic Chemistry'
_journal_page_first 4197
_journal_page_last 4203
_journal_paper_doi 10.1021/ic980125t
_journal_volume 37
_journal_year 1998
_chemical_compound_source 'see text'
_chemical_formula_moiety 'C24 H23 N2 O5 Re'
_chemical_formula_sum 'C24 H23 N2 O5 Re'
_chemical_formula_weight 605.66
_chemical_name_systematic
;
 ?
;
_space_group_IT_number 19
_symmetry_cell_setting orthorhombic
_symmetry_space_group_name_Hall 'P 2ac 2ab'
_symmetry_space_group_name_H-M 'P 21 21 21'
_cell_angle_alpha 90
_cell_angle_beta 90
_cell_angle_gamma 90
_cell_formula_units_Z 4
_cell_length_a 10.6222(15)
_cell_length_b 12.442(3)
_cell_length_c 16.354(3)
_cell_measurement_temperature 150
_cell_volume 2161.4(7)
_computing_cell_refinement 'SET4 (de Boer & Duisenberg, 1984)'
_computing_data_collection 'Locally modified CAD4-Version 5 Software'
_computing_data_reduction 'HELENA (Spek, 1997)'
_computing_publication_material 'PLATON (Spek, 1990)'
_computing_structure_refinement 'SHELXL-97 (Sheldrick, 1997)'
_diffrn_ambient_temperature 150
_diffrn_radiation_type 'Mo K\a'
_diffrn_radiation_wavelength 0.71073
_diffrn_reflns_av_R_equivalents 0.0588
_diffrn_reflns_av_sigmaI/netI 0.0693
_diffrn_reflns_limit_h_max 10
_diffrn_reflns_limit_h_min -13
_diffrn_reflns_limit_k_max 12
_diffrn_reflns_limit_k_min -16
_diffrn_reflns_limit_l_max 15
_diffrn_reflns_limit_l_min -21
_diffrn_reflns_number 7839
_diffrn_reflns_reduction_process
;
 ?
;
_diffrn_reflns_theta_max 27.45
_diffrn_reflns_theta_min 2.06
_exptl_absorpt_coefficient_mu 5.66
_exptl_crystal_density_diffrn 1.861
_exptl_crystal_density_meas ?
_exptl_crystal_F_000 1184
_refine_diff_density_max 1.094
_refine_diff_density_min -1.007
_refine_diff_density_rms 0.191
_refine_ls_abs_structure_details 'Flack H.D. (1983), Acta Cryst. A39, 876-881'
_refine_ls_extinction_method none
_refine_ls_goodness_of_fit_ref 1.041
_refine_ls_hydrogen_treatment 'H-atom refinement: see text '
_refine_ls_matrix_type full
_refine_ls_number_parameters 290
_refine_ls_number_reflns 3824
_refine_ls_number_restraints 0
_refine_ls_restrained_S_all 1.041
_refine_ls_R_factor_all 0.0497
_refine_ls_R_factor_gt 0.0371
_refine_ls_shift/su_max 0.001
_refine_ls_shift/su_mean 0.000
_refine_ls_structure_factor_coef Fsqd
_refine_ls_weighting_details 'w=1/[\s^2^(Fo^2^)+(0.0230P)^2^+5.7666P] where P=(Fo^2^+2Fc^2^)/3'
_refine_ls_weighting_scheme calc
_refine_ls_wR_factor_gt 0.0700
_refine_ls_wR_factor_ref 0.0746
_reflns_number_gt 3352
_reflns_number_total 3824
_cod_data_source_file ic980125t_4.cif
_cod_data_source_block S1730A_complex1g
_cod_depositor_comments
;
The following automatic conversions were performed:

'_exptl_crystal_density_meas' value 'Not Measured' was changed to '?'
- the value is perceived as not measured.

Automatic conversion script
Id: cif_fix_values 3008 2015-01-20 13:52:24Z robertas 

The following automatic conversions were performed:

'_refine_ls_weighting_scheme' value 'calc
w=1/[\s^2^(Fo^2^)+(0.0230P)^2^+5.7666P] where P=(Fo^2^+2Fc^2^)/3' was
changed to 'calc'. New tag '_refine_ls_weighting_details' was
created. The value of the new tag was set to
'w=1/[\s^2^(Fo^2^)+(0.0230P)^2^+5.7666P] where P=(Fo^2^+2Fc^2^)/3'.

Automatic conversion script
Id: cif_fix_values 3143 2015-03-26 13:38:13Z robertas 
;
_cod_database_code 4322955

loop_
_symmetry_equiv_pos_as_xyz
x,y,z
1/2+x,1/2-y,-z
-x,1/2+y,1/2-z
1/2-x,-y,1/2+z

loop_
_atom_site_aniso_label
_atom_site_aniso_U_11
_atom_site_aniso_U_22
_atom_site_aniso_U_33
_atom_site_aniso_U_23
_atom_site_aniso_U_13
_atom_site_aniso_U_12
Re1 0.0145(1) 0.0162(2) 0.0141(1) 0.0005(2) 0.0017(2) 0.0019(2)
O1 0.020(3) 0.017(3) 0.017(3) 0.009(2) 0.002(3) 0.009(3)
O2 0.015(3) 0.024(4) 0.022(3) 0.002(3) 0.004(2) 0.007(3)
O3 0.031(4) 0.017(4) 0.019(3) -0.003(3) 0.004(3) -0.005(3)
O4 0.018(2) 0.017(3) 0.020(3) -0.006(3) -0.002(3) 0.001(3)
O5 0.034(4) 0.023(4) 0.027(4) -0.002(3) 0.003(3) 0.007(3)
N1 0.009(3) 0.026(5) 0.012(3) -0.001(4) 0.001(3) 0.002(4)
N2 0.017(5) 0.021(4) 0.020(4) -0.001(3) -0.006(3) 0.006(3)
C1 0.018(4) 0.028(5) 0.015(4) -0.001(4) -0.007(4) -0.002(5)
C2 0.023(5) 0.019(5) 0.028(5) -0.003(4) -0.001(5) -0.006(5)
C3 0.029(6) 0.026(5) 0.027(5) 0.012(4) -0.009(4) -0.003(5)
C4 0.024(5) 0.027(6) 0.010(4) 0.006(4) 0.003(4) -0.005(4)
C5 0.028(5) 0.020(5) 0.016(5) -0.006(4) 0.001(4) -0.003(4)
C6 0.012(4) 0.027(5) 0.018(5) 0.000(4) -0.002(4) -0.007(4)
C7 0.014(4) 0.022(6) 0.019(4) -0.008(4) -0.002(3) 0.002(4)
C8 0.009(4) 0.031(6) 0.024(5) 0.003(4) 0.002(3) 0.011(4)
C9 0.016(4) 0.023(5) 0.029(6) 0.005(4) -0.006(4) 0.008(4)
C10 0.024(5) 0.031(6) 0.034(6) 0.011(5) -0.002(4) -0.002(5)
C11 0.027(5) 0.018(5) 0.015(4) 0.000(4) 0.009(4) -0.008(5)
C12 0.018(5) 0.028(6) 0.024(5) -0.007(5) 0.002(4) 0.001(4)
C13 0.032(5) 0.018(5) 0.024(5) 0.001(5) 0.004(5) -0.006(4)
C14 0.026(5) 0.028(6) 0.029(6) 0.003(5) 0.013(4) -0.013(4)
C15 0.023(4) 0.037(6) 0.025(5) -0.020(5) 0.008(4) -0.007(5)
C16 0.022(5) 0.023(5) 0.025(5) -0.002(4) -0.003(4) 0.008(4)
C17 0.014(4) 0.025(6) 0.018(4) 0.001(4) 0.011(4) 0.000(4)
C18 0.014(4) 0.022(5) 0.017(4) -0.003(4) -0.004(4) 0.001(5)
C19 0.023(4) 0.016(5) 0.017(4) 0.005(4) -0.009(4) -0.002(4)
C20 0.016(5) 0.028(6) 0.014(4) -0.006(4) -0.004(4) 0.002(4)
C21 0.013(4) 0.023(5) 0.018(4) -0.009(4) -0.009(4) 0.000(4)
C22 0.033(6) 0.020(5) 0.018(4) 0.006(4) -0.001(4) 0.001(4)
C23 0.014(5) 0.023(5) 0.020(4) 0.000(4) 0.004(4) 0.000(4)
C24 0.048(6) 0.012(6) 0.044(6) -0.007(5) 0.000(5) 0.012(4)

loop_
_atom_site_label
_atom_site_thermal_displace_type
_atom_site_fract_x
_atom_site_fract_y
_atom_site_fract_z
_atom_site_occupancy
_atom_site_U_iso_or_equiv
Re1 Uani 0.47528(3) 0.20342(3) 0.32979(2) 1.000 0.0149(1)
O1 Uani 0.5289(6) 0.0898(5) 0.4080(3) 1.000 0.0180(17)
O2 Uani 0.6563(5) 0.1939(6) 0.2962(3) 1.000 0.0203(19)
O3 Uani 0.4005(6) 0.1292(5) 0.2570(3) 1.000 0.022(2)
O4 Uani 0.5262(6) 0.3121(5) 0.4126(3) 1.000 0.0183(16)
O5 Uani 0.3050(6) 0.6671(5) 0.5543(4) 1.000 0.028(2)
N1 Uani 0.2993(6) 0.2156(7) 0.3888(4) 1.000 0.016(2)
N2 Uani 0.4465(6) 0.3359(6) 0.2522(4) 1.000 0.019(3)
C1 Uani 0.4753(9) 0.0655(7) 0.4794(5) 1.000 0.020(3)
C2 Uani 0.5370(10) -0.0101(7) 0.5293(5) 1.000 0.023(3)
C3 Uani 0.4878(9) -0.0417(7) 0.6031(5) 1.000 0.027(3)
C4 Uani 0.3765(8) 0.0013(7) 0.6313(5) 1.000 0.020(3)
C5 Uani 0.3139(9) 0.0748(7) 0.5846(5) 1.000 0.021(3)
C6 Uani 0.3593(8) 0.1075(8) 0.5076(5) 1.000 0.019(3)
C7 Uani 0.2782(8) 0.1771(7) 0.4604(5) 1.000 0.018(3)
C8 Uani 0.1952(7) 0.2731(7) 0.3468(5) 1.000 0.021(3)
C9 Uani 0.2338(8) 0.3789(8) 0.3123(5) 1.000 0.023(3)
C10 Uani 0.3174(8) 0.3754(9) 0.2366(6) 1.000 0.030(3)
C11 Uani 0.5352(9) 0.3828(7) 0.2132(5) 1.000 0.020(3)
C12 Uani 0.6673(8) 0.3530(8) 0.2125(6) 1.000 0.023(3)
C13 Uani 0.7466(8) 0.4206(7) 0.1637(6) 1.000 0.025(3)
C14 Uani 0.8713(8) 0.3997(8) 0.1543(6) 1.000 0.028(3)
C15 Uani 0.9220(9) 0.3098(9) 0.1925(5) 1.000 0.028(3)
C16 Uani 0.8487(8) 0.2439(8) 0.2405(6) 1.000 0.023(3)
C17 Uani 0.7187(8) 0.2631(7) 0.2496(5) 1.000 0.019(3)
C18 Uani 0.4772(9) 0.4014(7) 0.4473(4) 1.000 0.018(3)
C19 Uani 0.4122(8) 0.3956(8) 0.5216(5) 1.000 0.019(3)
C20 Uani 0.3541(8) 0.4859(8) 0.5542(5) 1.000 0.019(3)
C21 Uani 0.3640(7) 0.5836(7) 0.5169(5) 1.000 0.018(3)
C22 Uani 0.4347(8) 0.5924(8) 0.4456(5) 1.000 0.024(3)
C23 Uani 0.4904(8) 0.5008(7) 0.4118(5) 1.000 0.019(3)
C24 Uani 0.2828(11) 0.7613(8) 0.5081(7) 1.000 0.035(3)
H2 Uiso 0.61290 -0.03930 0.51190 1.000 0.0280
H3 Uiso 0.53000 -0.09270 0.63430 1.000 0.0330
H4 Uiso 0.34440 -0.01960 0.68170 1.000 0.0250
H5 Uiso 0.23920 0.10410 0.60420 1.000 0.0260
H7 Uiso 0.20220 0.19620 0.48460 1.000 0.0220
H8A Uiso 0.12710 0.28430 0.38530 1.000 0.0260
H8B Uiso 0.16360 0.22820 0.30280 1.000 0.0260
H9A Uiso 0.27790 0.41860 0.35460 1.000 0.0270
H9B Uiso 0.15830 0.41900 0.29890 1.000 0.0270
H10A Uiso 0.27810 0.32940 0.19600 1.000 0.0350
H10B Uiso 0.32250 0.44720 0.21360 1.000 0.0350
H11 Uiso 0.51260 0.44220 0.18200 1.000 0.0240
H13 Uiso 0.71180 0.48020 0.13780 1.000 0.0300
H14 Uiso 0.92180 0.44470 0.12290 1.000 0.0330
H15 Uiso 1.00690 0.29400 0.18550 1.000 0.0340
H16 Uiso 0.88550 0.18590 0.26730 1.000 0.0280
H19 Uiso 0.40800 0.33050 0.54940 1.000 0.0230
H20 Uiso 0.30770 0.47970 0.60220 1.000 0.0230
H22 Uiso 0.44490 0.65890 0.42060 1.000 0.0280
H23 Uiso 0.53740 0.50740 0.36400 1.000 0.0230
H24A Uiso 0.36150 0.79630 0.49680 1.000 0.0520
H24B Uiso 0.22950 0.80900 0.53850 1.000 0.0520
H24C Uiso 0.24240 0.74260 0.45750 1.000 0.0520

loop_
_atom_type_symbol
_atom_type_description
_atom_type_scat_dispersion_real
_atom_type_scat_dispersion_imag
_atom_type_scat_source
Re Re -1.0185 7.2310 'International Tables Vol C Tables 4.2.6.8 and 6.1.1.4'
O O 0.0106 0.0060 'International Tables Vol C Tables 4.2.6.8 and 6.1.1.4'
N N 0.0061 0.0033 'International Tables Vol C Tables 4.2.6.8 and 6.1.1.4'
H H 0.0000 0.0000 'International Tables Vol C Tables 4.2.6.8 and 6.1.1.4'
C C 0.0033 0.0016 'International Tables Vol C Tables 4.2.6.8 and 6.1.1.4'

loop_
_geom_angle_atom_site_label_1
_geom_angle_atom_site_label_2
_geom_angle_atom_site_label_3
_geom_angle
_geom_angle_site_symmetry_1
_geom_angle_site_symmetry_2
_geom_angle_site_symmetry_3
_geom_angle_publ_flag
O1 Re1 O2 81.9(3) . . . yes
O1 Re1 O3 101.4(3) . . . yes
O1 Re1 O4 88.1(2) . . . yes
O1 Re1 N1 90.6(3) . . . yes
O1 Re1 N2 170.6(3) . . . yes
O2 Re1 O3 102.9(3) . . . yes
O2 Re1 O4 88.0(3) . . . yes
O2 Re1 N1 168.6(2) . . . yes
O2 Re1 N2 91.2(3) . . . yes
O3 Re1 O4 166.3(3) . . . yes
O3 Re1 N1 86.9(3) . . . yes
O3 Re1 N2 86.3(3) . . . yes
O4 Re1 N1 83.1(3) . . . yes
O4 Re1 N2 85.3(2) . . . yes
N1 Re1 N2 95.2(3) . . . yes
Re1 O1 C1 127.0(6) . . . yes
Re1 O2 C17 126.8(6) . . . yes
Re1 O4 C18 137.7(6) . . . yes
C21 O5 C24 118.0(7) . . . yes
Re1 N1 C7 123.0(6) . . . yes
Re1 N1 C8 118.9(5) . . . yes
C7 N1 C8 118.1(7) . . . yes
Re1 N2 C10 120.0(6) . . . yes
Re1 N2 C11 123.5(6) . . . yes
C10 N2 C11 116.5(8) . . . yes
O1 C1 C2 117.4(8) . . . yes
O1 C1 C6 125.0(8) . . . yes
C2 C1 C6 117.6(8) . . . no
C1 C2 C3 121.6(9) . . . no
C2 C3 C4 120.7(8) . . . no
C3 C4 C5 119.4(8) . . . no
C4 C5 C6 121.8(8) . . . no
C1 C6 C5 118.9(8) . . . no
C1 C6 C7 124.5(8) . . . no
C5 C6 C7 116.5(8) . . . no
N1 C7 C6 127.3(8) . . . yes
N1 C8 C9 113.3(7) . . . yes
C8 C9 C10 116.3(8) . . . no
N2 C10 C9 114.2(8) . . . yes
N2 C11 C12 126.9(8) . . . yes
C11 C12 C13 115.0(8) . . . no
C11 C12 C17 125.7(8) . . . no
C13 C12 C17 119.1(8) . . . no
C12 C13 C14 121.6(8) . . . no
C13 C14 C15 118.8(9) . . . no
C14 C15 C16 121.1(9) . . . no
C15 C16 C17 120.9(9) . . . no
O2 C17 C12 125.4(8) . . . yes
O2 C17 C16 116.1(8) . . . yes
C12 C17 C16 118.5(8) . . . no
O4 C18 C19 120.8(8) . . . yes
O4 C18 C23 121.6(7) . . . yes
C19 C18 C23 117.6(8) . . . no
C18 C19 C20 120.7(9) . . . no
C19 C20 C21 121.0(8) . . . no
O5 C21 C20 116.4(7) . . . yes
O5 C21 C22 124.5(8) . . . yes
C20 C21 C22 119.1(8) . . . no
C21 C22 C23 119.7(8) . . . no
C18 C23 C22 121.6(8) . . . no
C1 C2 H2 119.21 . . . no
C3 C2 H2 119.19 . . . no
C2 C3 H3 119.64 . . . no
C4 C3 H3 119.69 . . . no
C3 C4 H4 120.22 . . . no
C5 C4 H4 120.35 . . . no
C4 C5 H5 119.05 . . . no
C6 C5 H5 119.14 . . . no
N1 C7 H7 116.36 . . . no
C6 C7 H7 116.32 . . . no
N1 C8 H8A 108.94 . . . no
N1 C8 H8B 108.84 . . . no
C9 C8 H8A 108.93 . . . no
C9 C8 H8B 108.84 . . . no
H8A C8 H8B 107.83 . . . no
C8 C9 H9A 108.22 . . . no
C8 C9 H9B 108.22 . . . no
C10 C9 H9A 108.20 . . . no
C10 C9 H9B 108.24 . . . no
H9A C9 H9B 107.36 . . . no
N2 C10 H10A 108.71 . . . no
N2 C10 H10B 108.72 . . . no
C9 C10 H10A 108.77 . . . no
C9 C10 H10B 108.72 . . . no
H10A C10 H10B 107.55 . . . no
N2 C11 H11 116.51 . . . no
C12 C11 H11 116.64 . . . no
C12 C13 H13 119.19 . . . no
C14 C13 H13 119.23 . . . no
C13 C14 H14 120.64 . . . no
C15 C14 H14 120.61 . . . no
C14 C15 H15 119.38 . . . no
C16 C15 H15 119.52 . . . no
C15 C16 H16 119.54 . . . no
C17 C16 H16 119.56 . . . no
C18 C19 H19 119.54 . . . no
C20 C19 H19 119.72 . . . no
C19 C20 H20 119.51 . . . no
C21 C20 H20 119.48 . . . no
C21 C22 H22 120.12 . . . no
C23 C22 H22 120.17 . . . no
C18 C23 H23 119.28 . . . no
C22 C23 H23 119.14 . . . no
O5 C24 H24A 109.47 . . . no
O5 C24 H24B 109.53 . . . no
O5 C24 H24C 109.51 . . . no
H24A C24 H24B 109.45 . . . no
H24A C24 H24C 109.44 . . . no
H24B C24 H24C 109.43 . . . no

loop_
_geom_bond_atom_site_label_1
_geom_bond_atom_site_label_2
_geom_bond_distance
_geom_bond_site_symmetry_1
_geom_bond_site_symmetry_2
_geom_bond_publ_flag
Re1 O1 1.990(6) . . yes
Re1 O2 2.003(5) . . yes
Re1 O3 1.703(6) . . yes
Re1 O4 1.989(6) . . yes
Re1 N1 2.109(6) . . yes
Re1 N2 2.102(7) . . yes
O1 C1 1.334(10) . . yes
O2 C17 1.327(11) . . yes
O4 C18 1.352(10) . . yes
O5 C21 1.359(10) . . yes
O5 C24 1.414(12) . . yes
N1 C7 1.285(11) . . yes
N1 C8 1.485(11) . . yes
N2 C10 1.479(11) . . yes
N2 C11 1.279(11) . . yes
C1 C2 1.407(13) . . no
C1 C6 1.416(13) . . no
C2 C3 1.373(12) . . no
C3 C4 1.377(13) . . no
C4 C5 1.364(12) . . no
C5 C6 1.408(12) . . no
C6 C7 1.445(12) . . no
C8 C9 1.490(13) . . no
C9 C10 1.524(13) . . no
C11 C12 1.451(13) . . no
C12 C13 1.433(13) . . no
C12 C17 1.385(13) . . no
C13 C14 1.359(12) . . no
C14 C15 1.390(14) . . no
C15 C16 1.376(14) . . no
C16 C17 1.409(12) . . no
C18 C19 1.399(11) . . no
C18 C23 1.373(12) . . no
C19 C20 1.388(13) . . no
C20 C21 1.364(13) . . no
C21 C22 1.391(12) . . no
C22 C23 1.398(13) . . no
C2 H2 0.9290 . . no
C3 H3 0.9295 . . no
C4 H4 0.9291 . . no
C5 H5 0.9302 . . no
C7 H7 0.9300 . . no
C8 H8A 0.9691 . . no
C8 H8B 0.9708 . . no
C9 H9A 0.9706 . . no
C9 H9B 0.9696 . . no
C10 H10A 0.9709 . . no
C10 H10B 0.9708 . . no
C11 H11 0.9296 . . no
C13 H13 0.9306 . . no
C14 H14 0.9300 . . no
C15 H15 0.9301 . . no
C16 H16 0.9304 . . no
C19 H19 0.9299 . . no
C20 H20 0.9301 . . no
C22 H22 0.9292 . . no
C23 H23 0.9312 . . no
C24 H24A 0.9605 . . no
C24 H24B 0.9591 . . no
C24 H24C 0.9608 . . no

loop_
_geom_contact_atom_site_label_1
_geom_contact_atom_site_label_2
_geom_contact_distance
_geom_contact_site_symmetry_1
_geom_contact_site_symmetry_2
_geom_contact_publ_flag
Re1 H9A 3.4246 . . no
Re1 H11 3.2584 . 3_645 no
Re1 H13 3.4559 . 3_645 no
O1 C11 3.320(10) . 3_645 no
O3 C13 3.295(11) . 3_645 no
O3 C23 3.394(10) . 3_645 no
O3 C11 3.178(11) . 3_645 no
O4 C7 3.391(10) . 2_556 no
O4 C5 3.365(11) . 2_556 no
O5 C10 3.295(12) . 4_565 no
O1 H11 2.3944 . 3_645 no
O3 H11 2.6945 . 3_645 no
O3 H23 2.5783 . 3_645 no
O3 H8B 2.9001 . . no
O3 H13 2.7964 . 3_645 no
O4 H7 2.5164 . 2_556 no
O4 H5 2.5063 . 2_556 no
O5 H2 2.8043 . 2_456 no
O5 H10A 2.4802 . 4_565 no
N1 C19 3.342(12) . . no
N2 C23 3.353(11) . . no
C3 C9 3.584(13) . 2_556 no
C5 C17 3.527(12) . 2_456 no
C5 O4 3.365(11) . 2_456 no
C5 C23 3.563(13) . 2_456 no
C7 C19 3.228(13) . . no
C7 C18 3.507(13) . . no
C7 O4 3.391(10) . 2_456 no
C9 C3 3.584(13) . 2_456 no
C9 C23 3.518(12) . . no
C9 C18 3.411(12) . . no
C10 O5 3.295(12) . 4_564 no
C11 C23 3.596(12) . . no
C11 O3 3.178(11) . 3_655 no
C11 O1 3.320(10) . 3_655 no
C13 O3 3.295(11) . 3_655 no
C13 C24 3.453(15) . 3_645 no
C14 C24 3.563(15) . 3_645 no
C17 C5 3.527(12) . 2_556 no
C18 C9 3.411(12) . . no
C18 C7 3.507(13) . . no
C19 C7 3.228(13) . . no
C19 N1 3.342(12) . . no
C23 C11 3.596(12) . . no
C23 N2 3.353(11) . . no
C23 O3 3.394(10) . 3_655 no
C23 C5 3.563(13) . 2_556 no
C23 C9 3.518(12) . . no
C24 C14 3.563(15) . 3_655 no
C24 C13 3.453(15) . 3_655 no
C1 H13 2.9580 . 3_645 no
C1 H11 3.0557 . 3_645 no
C2 H24A 3.0919 . 1_545 no
C3 H24A 2.9807 . 1_545 no
C3 H9B 2.8599 . 2_556 no
C6 H13 2.9552 . 3_645 no
C6 H19 2.9040 . . no
C7 H19 2.7681 . . no
C7 H13 2.9312 . 3_645 no
C11 H23 2.9131 . . no
C13 H24C 2.9744 . 3_645 no
C13 H4 2.9981 . 2_556 no
C14 H4 3.0823 . 2_556 no
C14 H24C 2.9364 . 3_645 no
C15 H3 2.9090 . 4_654 no
C16 H3 2.8663 . 4_654 no
C17 H5 2.9145 . 2_556 no
C18 H7 2.9029 . 2_556 no
C18 H9A 2.6126 . . no
C18 H5 2.9085 . 2_556 no
C19 H9A 3.0945 . . no
C20 H14 2.7703 . 4_665 no
C20 H2 2.8591 . 2_456 no
C21 H14 2.8820 . 4_665 no
C21 H2 2.7640 . 2_456 no
C22 H24A 2.7824 . . no
C22 H24C 2.7754 . . no
C23 H5 2.9591 . 2_556 no
C23 H9A 2.6488 . . no
C24 H22 2.5760 . . no
H2 O5 2.8043 . 2_556 no
H2 C20 2.8591 . 2_556 no
H2 C21 2.7640 . 2_556 no
H3 C15 2.9090 . 4_655 no
H3 C16 2.8663 . 4_655 no
H4 C13 2.9981 . 2_456 no
H4 C14 3.0823 . 2_456 no
H5 H7 2.3007 . . no
H5 O4 2.5063 . 2_456 no
H5 C17 2.9145 . 2_456 no
H5 C18 2.9085 . 2_456 no
H5 C23 2.9591 . 2_456 no
H7 H5 2.3007 . . no
H7 H8A 2.1154 . . no
H7 O4 2.5164 . 2_456 no
H7 C18 2.9029 . 2_456 no
H8A H7 2.1154 . . no
H8B O3 2.9001 . . no
H8B H10A 2.4729 . . no
H9A Re1 3.4246 . . no
H9A C18 2.6126 . . no
H9A C19 3.0945 . . no
H9A C23 2.6488 . . no
H9B C3 2.8599 . 2_456 no
H10A H8B 2.4729 . . no
H10A O5 2.4802 . 4_564 no
H10B H11 2.0853 . . no
H10B H20 2.4615 . 4_564 no
H11 H10B 2.0853 . . no
H11 H13 2.2854 . . no
H11 Re1 3.2584 . 3_655 no
H11 O1 2.3944 . 3_655 no
H11 O3 2.6945 . 3_655 no
H11 C1 3.0557 . 3_655 no
H13 H11 2.2854 . . no
H13 Re1 3.4559 . 3_655 no
H13 O3 2.7964 . 3_655 no
H13 C1 2.9580 . 3_655 no
H13 C6 2.9552 . 3_655 no
H13 C7 2.9312 . 3_655 no
H14 C20 2.7703 . 4_664 no
H14 C21 2.8820 . 4_664 no
H19 C6 2.9040 . . no
H19 C7 2.7681 . . no
H20 H10B 2.4615 . 4_565 no
H22 C24 2.5760 . . no
H22 H24A 2.2935 . . no
H22 H24C 2.4648 . . no
H23 C11 2.9131 . . no
H23 O3 2.5783 . 3_655 no
H24A C2 3.0919 . 1_565 no
H24A C3 2.9807 . 1_565 no
H24A C22 2.7824 . . no
H24A H22 2.2935 . . no
H24C C22 2.7754 . . no
H24C H22 2.4648 . . no
H24C C13 2.9744 . 3_655 no
H24C C14 2.9364 . 3_655 no

loop_
_geom_hbond_atom_site_label_D
_geom_hbond_atom_site_label_H
_geom_hbond_atom_site_label_A
_geom_hbond_distance_DH
_geom_hbond_distance_HA
_geom_hbond_distance_DA
_geom_hbond_angle_DHA
_geom_hbond_site_symmetry_A
_geom_hbond_publ_flag
C5 H5 O4 0.930(9) 2.506(6) 3.365(11) 153.5(5) 2_456 yes
C7 H7 O4 0.930(8) 2.516(6) 3.391(10) 156.7(5) 2_456 yes
C10 H10A O5 0.971(10) 2.480(7) 3.295(12) 141.4(6) 4_564 yes
C11 H11 O1 0.930(9) 2.394(6) 3.320(10) 174.1(6) 3_655 yes
C23 H23 O3 0.931(8) 2.578(6) 3.394(10) 146.4(6) 3_655 yes

loop_
_geom_torsion_atom_site_label_1
_geom_torsion_atom_site_label_2
_geom_torsion_atom_site_label_3
_geom_torsion_atom_site_label_4
_geom_torsion
_geom_torsion_site_symmetry_1
_geom_torsion_site_symmetry_2
_geom_torsion_site_symmetry_3
_geom_torsion_site_symmetry_4
_geom_torsion_publ_flag
O2 Re1 O1 C1 155.7(7) . . . . no
O3 Re1 O1 C1 -102.6(7) . . . . no
O4 Re1 O1 C1 67.4(7) . . . . no
N1 Re1 O1 C1 -15.7(7) . . . . no
O1 Re1 O2 C17 -166.5(7) . . . . no
O3 Re1 O2 C17 93.6(7) . . . . no
O4 Re1 O2 C17 -78.1(6) . . . . no
N2 Re1 O2 C17 7.1(7) . . . . no
O1 Re1 O4 C18 -131.8(7) . . . . no
O2 Re1 O4 C18 146.2(8) . . . . no
N1 Re1 O4 C18 -41.0(7) . . . . no
N2 Re1 O4 C18 54.8(7) . . . . no
O1 Re1 N1 C7 15.9(8) . . . . no
O1 Re1 N1 C8 -165.4(6) . . . . no
O3 Re1 N1 C7 117.2(8) . . . . no
O3 Re1 N1 C8 -64.0(6) . . . . no
O4 Re1 N1 C7 -72.2(7) . . . . no
O4 Re1 N1 C8 106.5(6) . . . . no
N2 Re1 N1 C7 -156.8(7) . . . . no
N2 Re1 N1 C8 22.0(7) . . . . no
O2 Re1 N2 C10 169.7(6) . . . . no
O2 Re1 N2 C11 -6.6(7) . . . . no
O3 Re1 N2 C10 66.8(7) . . . . no
O3 Re1 N2 C11 -109.5(7) . . . . no
O4 Re1 N2 C10 -102.4(7) . . . . no
O4 Re1 N2 C11 81.3(7) . . . . no
N1 Re1 N2 C10 -19.7(7) . . . . no
N1 Re1 N2 C11 164.0(7) . . . . no
Re1 O1 C1 C2 -173.2(6) . . . . no
Re1 O1 C1 C6 8.9(12) . . . . no
Re1 O2 C17 C12 -3.0(12) . . . . no
Re1 O2 C17 C16 174.5(6) . . . . no
Re1 O4 C18 C19 94.3(9) . . . . no
Re1 O4 C18 C23 -86.5(11) . . . . no
C24 O5 C21 C20 -162.9(8) . . . . no
C24 O5 C21 C22 18.7(12) . . . . no
C7 N1 C8 C9 131.4(8) . . . . no
Re1 N1 C8 C9 -47.4(9) . . . . no
Re1 N1 C7 C6 -9.7(13) . . . . no
C8 N1 C7 C6 171.6(8) . . . . no
Re1 N2 C10 C9 42.0(10) . . . . no
C11 N2 C10 C9 -141.5(9) . . . . no
Re1 N2 C11 C12 2.2(12) . . . . no
C10 N2 C11 C12 -174.3(9) . . . . no
O1 C1 C2 C3 -178.7(8) . . . . no
C6 C1 C2 C3 -0.6(13) . . . . no
O1 C1 C6 C5 -179.9(8) . . . . no
O1 C1 C6 C7 4.5(15) . . . . no
C2 C1 C6 C5 2.1(13) . . . . no
C2 C1 C6 C7 -173.5(9) . . . . no
C1 C2 C3 C4 -1.0(14) . . . . no
C2 C3 C4 C5 1.0(13) . . . . no
C3 C4 C5 C6 0.6(14) . . . . no
C4 C5 C6 C1 -2.2(14) . . . . no
C4 C5 C6 C7 173.8(8) . . . . no
C5 C6 C7 N1 -179.2(9) . . . . no
C1 C6 C7 N1 -3.4(15) . . . . no
N1 C8 C9 C10 72.5(9) . . . . no
C8 C9 C10 N2 -69.6(10) . . . . no
N2 C11 C12 C17 5.1(16) . . . . no
N2 C11 C12 C13 -179.5(9) . . . . no
C13 C12 C17 C16 2.5(13) . . . . no
C11 C12 C13 C14 -177.0(9) . . . . no
C17 C12 C13 C14 -1.3(14) . . . . no
C11 C12 C17 O2 -4.7(15) . . . . no
C11 C12 C17 C16 177.7(9) . . . . no
C13 C12 C17 O2 -180.0(8) . . . . no
C12 C13 C14 C15 0.7(15) . . . . no
C13 C14 C15 C16 -1.4(15) . . . . no
C14 C15 C16 C17 2.7(15) . . . . no
C15 C16 C17 O2 179.0(8) . . . . no
C15 C16 C17 C12 -3.2(14) . . . . no
O4 C18 C19 C20 -175.3(8) . . . . no
C23 C18 C19 C20 5.4(13) . . . . no
O4 C18 C23 C22 176.9(8) . . . . no
C19 C18 C23 C22 -3.8(13) . . . . no
C18 C19 C20 C21 -3.3(13) . . . . no
C19 C20 C21 O5 -179.2(8) . . . . no
C19 C20 C21 C22 -0.7(12) . . . . no
O5 C21 C22 C23 -179.3(8) . . . . no
C20 C21 C22 C23 2.3(12) . . . . no
C21 C22 C23 C18 0.0(13) . . . . no
